data_1570873
loop_
_publ_author_name
'Liao, Qiuyan'
'Li, Aisen'
'Huang, Arui'
'Wang, Jiaqiang'
'Chang, Kai'
'Li, Hehua'
'Yao, Pengfei'
'Zhong, Cheng'
'Xie, Peidong'
'Wang, Jinfeng'
'Li, Zhen'
'Li, Qianqian'

_publ_section_title
;
 Controllable &#x3c0;-&#x3c0; coupling of intramolecular dimer models in
 aggregated states.
;
_journal_issue 12
_journal_name_full 'Chemical science'
_journal_page_first 4364
_journal_page_last 4373
_journal_paper_doi 10.1039/d3sc05533g
_journal_volume 15
_journal_year 2024
_chemical_formula_moiety 'C35 H38 O'
_chemical_formula_sum 'C35 H38 O'
_chemical_formula_weight 474.65
_space_group_crystal_system monoclinic
_space_group_IT_number 14
_space_group_name_Hall '-P 2yn'
_space_group_name_H-M_alt 'P 1 21/n 1'
_atom_sites_solution_hydrogens geom
_atom_sites_solution_primary direct
_audit_creation_date 2022-06-20
_audit_creation_method
;
Olex2 1.3
(compiled 2020.11.12 svn.r5f609507 for OlexSys, GUI svn.r6408)
;
_audit_update_record
;
2022-06-20 deposited with the CCDC.	2024-02-01 downloaded from the CCDC.
;
_cell_angle_alpha 90
_cell_angle_beta 94.519(2)
_cell_angle_gamma 90
_cell_formula_units_Z 4
_cell_length_a 8.6293(12)
_cell_length_b 12.4614(17)
_cell_length_c 26.146(4)
_cell_measurement_reflns_used 9996
_cell_measurement_temperature 293
_cell_measurement_theta_max 31.51
_cell_measurement_theta_min 2.26
_cell_volume 2802.8(7)
_computing_cell_refinement 'SAINT v7.68A (Bruker, 2009)'
_computing_data_reduction 'SAINT v7.68A (Bruker, 2009)'
_computing_molecular_graphics 'Olex2 1.3 (Dolomanov et al., 2009)'
_computing_publication_material 'Olex2 1.3 (Dolomanov et al., 2009)'
_computing_structure_refinement 'SHELXL 2018/3 (Sheldrick, 2015)'
_computing_structure_solution 'SHELXS  (Sheldrick, 2008)'
_diffrn_ambient_temperature 293
_diffrn_measured_fraction_theta_full 0.997
_diffrn_measured_fraction_theta_max 0.997
_diffrn_measurement_device_type 'Bruker APEX-II CCD'
_diffrn_measurement_method '\f and \w scans'
_diffrn_radiation_monochromator graphite
_diffrn_radiation_type MoK\a
_diffrn_radiation_wavelength 0.71073
_diffrn_reflns_av_R_equivalents 0.0322
_diffrn_reflns_av_unetI/netI 0.0331
_diffrn_reflns_Laue_measured_fraction_full 0.997
_diffrn_reflns_Laue_measured_fraction_max 0.997
_diffrn_reflns_limit_h_max 10
_diffrn_reflns_limit_h_min -10
_diffrn_reflns_limit_k_max 15
_diffrn_reflns_limit_k_min -15
_diffrn_reflns_limit_l_max 32
_diffrn_reflns_limit_l_min -32
_diffrn_reflns_number 20821
_diffrn_reflns_point_group_measured_fraction_full 0.997
_diffrn_reflns_point_group_measured_fraction_max 0.997
_diffrn_reflns_theta_full 25.242
_diffrn_reflns_theta_max 26.371
_diffrn_reflns_theta_min 1.563
_diffrn_source_current 0.0
_diffrn_source_power 0.0
_diffrn_source_voltage 0.0
_diffrn_standards_number 0
_exptl_absorpt_coefficient_mu 0.065
_exptl_absorpt_correction_T_max 0.7463
_exptl_absorpt_correction_T_min 0.6355
_exptl_absorpt_correction_type multi-scan
_exptl_absorpt_process_details 'SADABS-2008/1 (Bruker,2008) was used for absorption correction.'
_exptl_crystal_colour 'clear light colourless'
_exptl_crystal_colour_lustre clear
_exptl_crystal_colour_modifier light
_exptl_crystal_colour_primary colourless
_exptl_crystal_density_diffrn 1.125
_exptl_crystal_description block
_exptl_crystal_F_000 1024
_exptl_crystal_size_max 0.15
_exptl_crystal_size_mid 0.1
_exptl_crystal_size_min 0.1
_refine_diff_density_max 0.198
_refine_diff_density_min -0.233
_refine_diff_density_rms 0.053
_refine_ls_extinction_method none
_refine_ls_goodness_of_fit_ref 1.064
_refine_ls_hydrogen_treatment constr
_refine_ls_matrix_type full
_refine_ls_number_parameters 404
_refine_ls_number_reflns 5698
_refine_ls_number_restraints 37
_refine_ls_restrained_S_all 1.076
_refine_ls_R_factor_all 0.0705
_refine_ls_R_factor_gt 0.0553
_refine_ls_shift/su_max 0.000
_refine_ls_shift/su_mean 0.000
_refine_ls_structure_factor_coef Fsqd
_refine_ls_weighting_details 'w=1/[\s^2^(Fo^2^)+(0.0539P)^2^+1.4106P] where P=(Fo^2^+2Fc^2^)/3'
_refine_ls_weighting_scheme calc
_refine_ls_wR_factor_gt 0.1372
_refine_ls_wR_factor_ref 0.1499
_reflns_Friedel_coverage 0.000
_reflns_number_gt 4484
_reflns_number_total 5698
_reflns_threshold_expression 'I > 2\s(I)'
_cod_data_source_file d3sc05533g4.cif
_cod_data_source_block mo_190719c
_cod_depositor_comments 'Adding full bibliography for 1570870--1570891.cif.'
_cod_database_code 1570873
_shelx_shelxl_version_number 2018/3
_shelx_space_group_comment
;
The symmetry employed for this shelxl refinement is uniquely defined
by the following loop, which should always be used as a source of
symmetry information in preference to the above space-group names.
They are only intended as comments.
;
_shelx_estimated_absorpt_t_max 0.993
_shelx_estimated_absorpt_t_min 0.990
_olex2_refinement_description
;
1. Fixed Uiso
 At 1.2 times of:
  All C(H) groups
 At 1.5 times of:
  All C(H,H,H) groups
2. Restrained distances
 C10-C1AA \\sim C10-C21A
 with sigma of 0.02
 C1AA-C34A \\sim C21A-C34
 with sigma of 0.02
 C1AA-C33A \\sim C21A-C33
 with sigma of 0.02
 C1AA-C32A \\sim C21A-C32
 with sigma of 0.02
 C10-C34A \\sim C10-C34
 with sigma of 0.04
 C10-C33A \\sim C10-C33
 with sigma of 0.04
 C10-C32A \\sim C10-C32
 with sigma of 0.04
 C34A-C33A \\sim C34-C33
 with sigma of 0.04
 C34A-C32A \\sim C34-C32
 with sigma of 0.04
 C33A-C32A \\sim C33-C32
 with sigma of 0.04
 C28-C31A \\sim C28-C31
 with sigma of 0.02
 C28-C29A \\sim C28-C29
 with sigma of 0.02
 C28-C30A \\sim C28-C30
 with sigma of 0.02
3. Uiso/Uaniso restraints and constraints
Uanis(C30) \\sim Ueq, Uanis(C30A) \\sim Ueq: with sigma of 0.01 and sigma for
terminal atoms of 0.02
Uanis(C33A) \\sim Ueq, Uanis(C33) \\sim Ueq: with sigma of 0.01 and sigma for
terminal atoms of 0.02
4. Others
 Sof(C32)=Sof(H32D)=Sof(H32E)=Sof(H32F)=Sof(C34)=Sof(H34D)=Sof(H34E)=Sof(H34F)=
 Sof(C33)=Sof(H33D)=Sof(H33E)=Sof(H33F)=Sof(C21A)=1-FVAR(1)
 Sof(C1AA)=Sof(C34A)=Sof(H34A)=Sof(H34B)=Sof(H34C)=Sof(C33A)=Sof(H33A)=
 Sof(H33B)=Sof(H33C)=Sof(C32A)=Sof(H32A)=Sof(H32B)=Sof(H32C)=FVAR(1)
 Sof(C29)=Sof(H29D)=Sof(H29E)=Sof(H29F)=Sof(C31)=Sof(H31D)=Sof(H31E)=Sof(H31F)=
 Sof(C30)=Sof(H30D)=Sof(H30E)=Sof(H30F)=1-FVAR(2)
 Sof(C31A)=Sof(H31A)=Sof(H31B)=Sof(H31C)=Sof(C29A)=Sof(H29A)=Sof(H29B)=
 Sof(H29C)=Sof(C30A)=Sof(H30A)=Sof(H30B)=Sof(H30C)=FVAR(2)
5.a Aromatic/amide H refined with riding coordinates:
 C9(H9), C3(H3), C11(H11), C5(H5), C15(H15), C21(H21), C19(H19), C16(H16),
 C25(H25), C23(H23), C22(H22), C17(H17), C18(H18), C24(H24)
5.b Idealised Me refined as rotating group:
 C27(H27A,H27B,H27C), C26(H26A,H26B,H26C), C31A(H31A,H31B,H31C), C29A(H29A,
 H29B,H29C), C30A(H30A,H30B,H30C), C34A(H34A,H34B,H34C), C33A(H33A,H33B,H33C),
 C32A(H32A,H32B,H32C), C32(H32D,H32E,H32F), C34(H34D,H34E,H34F), C33(H33D,H33E,
 H33F), C29(H29D,H29E,H29F), C31(H31D,H31E,H31F), C30(H30D,H30E,H30F)
;
_olex2_submission_special_instructions 'No special instructions were received'

loop_
_space_group_symop_operation_xyz
'x, y, z'
'-x+1/2, y+1/2, -z+1/2'
'-x, -y, -z'
'x-1/2, -y-1/2, z-1/2'

loop_
_atom_site_label
_atom_site_type_symbol
_atom_site_fract_x
_atom_site_fract_y
_atom_site_fract_z
_atom_site_U_iso_or_equiv
_atom_site_adp_type
_atom_site_occupancy
_atom_site_site_symmetry_order
_atom_site_calc_flag
_atom_site_refinement_flags_posn
_atom_site_refinement_flags_adp
_atom_site_refinement_flags_occupancy
_atom_site_disorder_assembly
_atom_site_disorder_group
O1 O -0.00484(12) 0.26510(9) 0.24730(4) 0.0352(3) Uani 1 1 d . . . . .
C13 C -0.08127(17) 0.29488(12) 0.28956(6) 0.0284(3) Uani 1 1 d . . . . .
C6 C -0.20753(18) 0.34783(13) 0.19085(6) 0.0312(3) Uani 1 1 d . . . . .
C8 C -0.21647(17) 0.35533(12) 0.28607(6) 0.0296(3) Uani 1 1 d . . . . .
C1 C -0.07260(17) 0.28713(12) 0.19872(6) 0.0298(3) Uani 1 1 d . . . . .
C12 C -0.01324(18) 0.25938(13) 0.33722(6) 0.0316(3) Uani 1 1 d . . . . .
C7 C -0.28977(17) 0.39584(13) 0.23481(6) 0.0314(3) Uani 1 1 d . . . . .
C9 C -0.28210(19) 0.38275(13) 0.33141(6) 0.0355(4) Uani 1 1 d . . . . .
H9 H -0.372038 0.424153 0.329300 0.043 Uiso 1 1 calc R U . . .
C10 C -0.2190(2) 0.35092(14) 0.37951(6) 0.0378(4) Uani 1 1 d D . . . .
C3 C -0.0583(2) 0.26977(14) 0.10804(6) 0.0387(4) Uani 1 1 d . . . . .
H3 H -0.008694 0.242920 0.080431 0.046 Uiso 1 1 calc R U . . .
C14 C 0.15156(19) 0.18243(13) 0.16381(6) 0.0348(4) Uani 1 1 d . . . . .
C11 C -0.0848(2) 0.28832(14) 0.38099(6) 0.0384(4) Uani 1 1 d . . . . .
H11 H -0.041257 0.264855 0.412690 0.046 Uiso 1 1 calc R U . . .
C2 C 0.00503(18) 0.24713(13) 0.15757(6) 0.0329(3) Uani 1 1 d . . . . .
C4 C -0.1924(2) 0.33073(14) 0.09804(6) 0.0388(4) Uani 1 1 d . . . . .
C5 C -0.26434(19) 0.36820(14) 0.14011(6) 0.0375(4) Uani 1 1 d . . . . .
H5 H -0.354520 0.408746 0.134386 0.045 Uiso 1 1 calc R U . . .
C20 C 0.12937(19) 0.19128(13) 0.34195(6) 0.0342(4) Uani 1 1 d . . . . .
C15 C 0.1754(2) 0.10165(14) 0.20028(7) 0.0422(4) Uani 1 1 d . . . . .
H15 H 0.101890 0.089929 0.223840 0.051 Uiso 1 1 calc R U . . .
C21 C 0.1278(2) 0.09466(15) 0.36796(7) 0.0459(4) Uani 1 1 d . . . . .
H21 H 0.037332 0.072548 0.382008 0.055 Uiso 1 1 calc R U . . .
C28 C -0.2542(2) 0.36003(17) 0.04314(7) 0.0488(5) Uani 1 1 d D . . . .
C27 C -0.46353(19) 0.36490(17) 0.22886(7) 0.0455(4) Uani 1 1 d . . . . .
H27A H -0.510587 0.394134 0.197403 0.068 Uiso 1 1 calc R U . . .
H27B H -0.514781 0.393164 0.257236 0.068 Uiso 1 1 calc R U . . .
H27C H -0.473261 0.288155 0.228256 0.068 Uiso 1 1 calc R U . . .
C1AA C -0.2873(8) 0.3829(6) 0.4303(3) 0.048(3) Uani 0.644(15) 1 d D . P A 1
C26 C -0.2729(2) 0.51927(14) 0.23316(7) 0.0440(4) Uani 1 1 d . . . . .
H26A H -0.164638 0.538004 0.235780 0.066 Uiso 1 1 calc R U . . .
H26B H -0.322090 0.550484 0.261283 0.066 Uiso 1 1 calc R U . . .
H26C H -0.321428 0.545963 0.201380 0.066 Uiso 1 1 calc R U . . .
C19 C 0.2657(2) 0.19894(16) 0.12998(7) 0.0482(5) Uani 1 1 d . . . . .
H19 H 0.253027 0.253323 0.105653 0.058 Uiso 1 1 calc R U . . .
C16 C 0.3078(2) 0.03850(16) 0.20182(8) 0.0515(5) Uani 1 1 d . . . . .
H16 H 0.321949 -0.015535 0.226281 0.062 Uiso 1 1 calc R U . . .
C25 C 0.2667(2) 0.22189(17) 0.32233(8) 0.0528(5) Uani 1 1 d . . . . .
H25 H 0.270728 0.286424 0.304628 0.063 Uiso 1 1 calc R U . . .
C23 C 0.3943(3) 0.06178(18) 0.35371(8) 0.0575(5) Uani 1 1 d . . . . .
H23 H 0.482106 0.018346 0.357371 0.069 Uiso 1 1 calc R U . . .
C22 C 0.2591(3) 0.03036(17) 0.37336(8) 0.0575(5) Uani 1 1 d . . . . .
H22 H 0.255370 -0.034844 0.390520 0.069 Uiso 1 1 calc R U . . .
C17 C 0.4186(2) 0.05480(18) 0.16760(9) 0.0581(6) Uani 1 1 d . . . . .
H17 H 0.506523 0.011514 0.168566 0.070 Uiso 1 1 calc R U . . .
C18 C 0.3981(3) 0.13576(19) 0.13190(9) 0.0611(6) Uani 1 1 d . . . . .
H18 H 0.473325 0.148063 0.109001 0.073 Uiso 1 1 calc R U . . .
C24 C 0.3986(2) 0.1582(2) 0.32855(9) 0.0619(6) Uani 1 1 d . . . . .
H24 H 0.490358 0.180924 0.315592 0.074 Uiso 1 1 calc R U . . .
C31A C -0.1681(7) 0.3090(5) 0.00226(13) 0.081(2) Uani 0.621(7) 1 d D . P B 1
H31A H -0.170942 0.232409 0.005987 0.122 Uiso 0.621(7) 1 calc R U P B 1
H31B H -0.062097 0.333034 0.005280 0.122 Uiso 0.621(7) 1 calc R U P B 1
H31C H -0.215933 0.328729 -0.030799 0.122 Uiso 0.621(7) 1 calc R U P B 1
C29A C -0.2325(5) 0.4861(3) 0.03712(15) 0.0640(13) Uani 0.621(7) 1 d D . P B 1
H29A H -0.266727 0.507222 0.002764 0.096 Uiso 0.621(7) 1 calc R U P B 1
H29B H -0.124692 0.504198 0.043996 0.096 Uiso 0.621(7) 1 calc R U P B 1
H29C H -0.292838 0.522901 0.060954 0.096 Uiso 0.621(7) 1 calc R U P B 1
C30A C -0.4271(6) 0.3397(5) 0.0357(3) 0.0723(17) Uani 0.621(7) 1 d D U P B 1
H30A H -0.478535 0.377949 0.061352 0.108 Uiso 0.621(7) 1 calc R U P B 1
H30B H -0.446820 0.264274 0.038706 0.108 Uiso 0.621(7) 1 calc R U P B 1
H30C H -0.465716 0.364070 0.002241 0.108 Uiso 0.621(7) 1 calc R U P B 1
C34A C -0.3174(10) 0.2822(6) 0.4603(3) 0.084(2) Uani 0.644(15) 1 d D . P A 1
H34A H -0.393729 0.239044 0.441128 0.126 Uiso 0.644(15) 1 calc R U P A 1
H34B H -0.355024 0.301357 0.492641 0.126 Uiso 0.644(15) 1 calc R U P A 1
H34C H -0.222543 0.242197 0.466085 0.126 Uiso 0.644(15) 1 calc R U P A 1
C33A C -0.4384(10) 0.4448(8) 0.4209(3) 0.088(3) Uani 0.644(15) 1 d D U P A 1
H33A H -0.418298 0.512238 0.404932 0.132 Uiso 0.644(15) 1 calc R U P A 1
H33B H -0.482119 0.457528 0.453014 0.132 Uiso 0.644(15) 1 calc R U P A 1
H33C H -0.510277 0.403914 0.398838 0.132 Uiso 0.644(15) 1 calc R U P A 1
C32A C -0.1659(8) 0.4506(8) 0.4611(3) 0.090(3) Uani 0.644(15) 1 d D . P A 1
H32A H -0.071231 0.410426 0.466770 0.135 Uiso 0.644(15) 1 calc R U P A 1
H32B H -0.203591 0.469304 0.493513 0.135 Uiso 0.644(15) 1 calc R U P A 1
H32C H -0.146476 0.514877 0.442365 0.135 Uiso 0.644(15) 1 calc R U P A 1
C32 C -0.241(3) 0.5072(10) 0.4387(6) 0.106(6) Uani 0.356(15) 1 d D . P A 2
H32D H -0.278336 0.553681 0.411240 0.160 Uiso 0.356(15) 1 calc R U P A 2
H32E H -0.129057 0.510141 0.442546 0.160 Uiso 0.356(15) 1 calc R U P A 2
H32F H -0.281502 0.530026 0.470038 0.160 Uiso 0.356(15) 1 calc R U P A 2
C34 C -0.251(2) 0.3235(16) 0.4743(4) 0.109(7) Uani 0.356(15) 1 d D . P A 2
H34D H -0.141985 0.330961 0.484333 0.164 Uiso 0.356(15) 1 calc R U P A 2
H34E H -0.274187 0.249516 0.466886 0.164 Uiso 0.356(15) 1 calc R U P A 2
H34F H -0.310093 0.347343 0.501751 0.164 Uiso 0.356(15) 1 calc R U P A 2
C33 C -0.4710(14) 0.3910(18) 0.4184(5) 0.100(5) Uani 0.356(15) 1 d D U P A 2
H33D H -0.514371 0.402157 0.450687 0.150 Uiso 0.356(15) 1 calc R U P A 2
H33E H -0.505627 0.323168 0.404336 0.150 Uiso 0.356(15) 1 calc R U P A 2
H33F H -0.504540 0.447457 0.395099 0.150 Uiso 0.356(15) 1 calc R U P A 2
C21A C -0.2930(16) 0.3914(11) 0.4265(5) 0.054(5) Uani 0.356(15) 1 d D . P A 2
C29 C -0.1336(12) 0.4275(8) 0.0207(3) 0.094(4) Uani 0.379(7) 1 d D . P B 2
H29D H -0.159835 0.436337 -0.015401 0.141 Uiso 0.379(7) 1 calc R U P B 2
H29E H -0.034168 0.392984 0.026059 0.141 Uiso 0.379(7) 1 calc R U P B 2
H29F H -0.129264 0.496495 0.037084 0.141 Uiso 0.379(7) 1 calc R U P B 2
C31 C -0.2591(10) 0.2493(7) 0.0097(3) 0.070(2) Uani 0.379(7) 1 d D . P B 2
H31D H -0.338527 0.202976 0.020923 0.104 Uiso 0.379(7) 1 calc R U P B 2
H31E H -0.160200 0.213982 0.014378 0.104 Uiso 0.379(7) 1 calc R U P B 2
H31F H -0.281609 0.265952 -0.026007 0.104 Uiso 0.379(7) 1 calc R U P B 2
C30 C -0.4142(13) 0.4000(12) 0.0377(5) 0.109(5) Uani 0.379(7) 1 d D U P B 2
H30D H -0.449058 0.403903 0.001928 0.163 Uiso 0.379(7) 1 calc R U P B 2
H30E H -0.418181 0.470091 0.052699 0.163 Uiso 0.379(7) 1 calc R U P B 2
H30F H -0.480255 0.352066 0.054777 0.163 Uiso 0.379(7) 1 calc R U P B 2

loop_
_atom_site_aniso_label
_atom_site_aniso_U_11
_atom_site_aniso_U_22
_atom_site_aniso_U_33
_atom_site_aniso_U_23
_atom_site_aniso_U_13
_atom_site_aniso_U_12
O1 0.0340(6) 0.0453(7) 0.0259(5) 0.0021(5) 0.0004(4) 0.0108(5)
C13 0.0288(7) 0.0295(8) 0.0270(7) 0.0007(6) 0.0028(6) -0.0014(6)
C6 0.0304(8) 0.0344(8) 0.0287(8) 0.0027(6) 0.0023(6) 0.0025(6)
C8 0.0298(7) 0.0315(8) 0.0275(7) 0.0027(6) 0.0014(6) -0.0015(6)
C1 0.0308(8) 0.0319(8) 0.0262(7) 0.0026(6) -0.0004(6) 0.0010(6)
C12 0.0322(8) 0.0321(8) 0.0302(8) 0.0028(6) -0.0004(6) -0.0017(6)
C7 0.0298(8) 0.0364(8) 0.0279(8) 0.0025(6) 0.0011(6) 0.0038(6)
C9 0.0332(8) 0.0397(9) 0.0340(8) 0.0013(7) 0.0054(6) 0.0031(7)
C10 0.0407(9) 0.0426(9) 0.0306(8) 0.0004(7) 0.0062(7) -0.0022(7)
C3 0.0433(9) 0.0439(10) 0.0289(8) -0.0009(7) 0.0039(7) 0.0093(7)
C14 0.0374(9) 0.0335(8) 0.0335(8) -0.0032(7) 0.0016(7) 0.0066(7)
C11 0.0436(9) 0.0430(9) 0.0282(8) 0.0047(7) -0.0006(7) -0.0014(7)
C2 0.0341(8) 0.0323(8) 0.0322(8) 0.0003(6) 0.0020(6) 0.0056(6)
C4 0.0416(9) 0.0445(10) 0.0296(8) 0.0037(7) -0.0010(7) 0.0071(7)
C5 0.0357(8) 0.0450(10) 0.0312(8) 0.0043(7) -0.0008(6) 0.0108(7)
C20 0.0375(8) 0.0367(8) 0.0273(7) 0.0013(6) -0.0054(6) 0.0014(7)
C15 0.0435(9) 0.0380(9) 0.0455(10) 0.0032(8) 0.0061(8) 0.0073(7)
C21 0.0518(11) 0.0408(10) 0.0440(10) 0.0059(8) -0.0026(8) -0.0010(8)
C28 0.0531(11) 0.0635(12) 0.0291(9) 0.0049(8) -0.0022(8) 0.0133(9)
C27 0.0325(9) 0.0655(12) 0.0384(9) 0.0002(9) 0.0016(7) 0.0006(8)
C1AA 0.051(4) 0.068(5) 0.027(3) -0.005(3) 0.013(3) 0.012(3)
C26 0.0539(11) 0.0375(9) 0.0406(9) 0.0044(7) 0.0045(8) 0.0101(8)
C19 0.0498(11) 0.0498(11) 0.0465(10) 0.0095(8) 0.0139(8) 0.0150(9)
C16 0.0592(12) 0.0414(10) 0.0532(11) 0.0050(9) 0.0010(9) 0.0159(9)
C25 0.0423(10) 0.0542(12) 0.0621(12) 0.0196(10) 0.0048(9) 0.0065(9)
C23 0.0565(12) 0.0605(13) 0.0534(12) 0.0009(10) -0.0089(10) 0.0248(10)
C22 0.0723(14) 0.0423(11) 0.0559(12) 0.0095(9) -0.0087(10) 0.0105(10)
C17 0.0521(12) 0.0581(13) 0.0642(13) -0.0007(10) 0.0050(10) 0.0278(10)
C18 0.0525(12) 0.0686(14) 0.0650(13) 0.0074(11) 0.0225(10) 0.0219(10)
C24 0.0409(11) 0.0752(15) 0.0699(14) 0.0142(12) 0.0070(10) 0.0124(10)
C31A 0.109(4) 0.105(4) 0.0293(17) 0.004(2) -0.001(2) 0.050(4)
C29A 0.077(3) 0.066(3) 0.048(2) 0.0208(18) -0.0044(18) 0.007(2)
C30A 0.067(3) 0.103(4) 0.043(2) 0.010(3) -0.021(2) -0.010(3)
C34A 0.101(5) 0.102(4) 0.056(4) 0.017(3) 0.046(3) 0.008(3)
C33A 0.094(5) 0.127(6) 0.045(2) -0.012(3) 0.013(3) 0.060(4)
C32A 0.097(4) 0.115(6) 0.061(3) -0.044(4) 0.022(3) -0.024(3)
C32 0.163(14) 0.080(7) 0.086(8) -0.037(6) 0.067(9) -0.022(8)
C34 0.155(15) 0.141(15) 0.034(5) 0.020(6) 0.026(6) 0.076(12)
C33 0.072(6) 0.180(14) 0.054(5) -0.026(8) 0.035(4) 0.019(8)
C21A 0.066(10) 0.059(8) 0.035(7) 0.012(5) 0.001(5) -0.018(6)
C29 0.141(8) 0.096(7) 0.042(4) 0.026(4) -0.014(4) -0.026(6)
C31 0.077(5) 0.086(5) 0.043(3) -0.014(3) -0.017(3) 0.016(4)
C30 0.113(8) 0.165(11) 0.044(4) 0.006(7) -0.016(5) 0.087(9)

loop_
_atom_type_symbol
_atom_type_description
_atom_type_scat_dispersion_real
_atom_type_scat_dispersion_imag
_atom_type_scat_source
C C 0.0033 0.0016 'International Tables Vol C Tables 4.2.6.8 and 6.1.1.4'
H H 0.0000 0.0000 'International Tables Vol C Tables 4.2.6.8 and 6.1.1.4'
O O 0.0106 0.0060 'International Tables Vol C Tables 4.2.6.8 and 6.1.1.4'

loop_
_geom_angle_atom_site_label_1
_geom_angle_atom_site_label_2
_geom_angle_atom_site_label_3
_geom_angle
_geom_angle_site_symmetry_1
_geom_angle_site_symmetry_3
_geom_angle_publ_flag
C13 O1 C1 119.16(12) . . ?
O1 C13 C8 123.09(13) . . ?
O1 C13 C12 115.59(13) . . ?
C8 C13 C12 121.32(14) . . ?
C1 C6 C7 122.52(13) . . ?
C1 C6 C5 117.73(14) . . ?
C5 C6 C7 119.69(14) . . ?
C13 C8 C7 121.83(13) . . ?
C13 C8 C9 118.23(14) . . ?
C9 C8 C7 119.88(14) . . ?
O1 C1 C6 122.17(13) . . ?
O1 C1 C2 116.15(13) . . ?
C6 C1 C2 121.66(14) . . ?
C13 C12 C20 122.44(14) . . ?
C11 C12 C13 117.78(14) . . ?
C11 C12 C20 119.77(14) . . ?
C6 C7 C8 110.42(12) . . ?
C6 C7 C27 109.45(13) . . ?
C6 C7 C26 108.64(13) . . ?
C8 C7 C27 109.80(13) . . ?
C8 C7 C26 108.72(13) . . ?
C27 C7 C26 109.79(14) . . ?
C8 C9 H9 118.6 . . ?
C10 C9 C8 122.88(15) . . ?
C10 C9 H9 118.6 . . ?
C9 C10 C11 116.77(15) . . ?
C9 C10 C1AA 123.8(3) . . ?
C9 C10 C21A 118.6(6) . . ?
C11 C10 C1AA 119.5(3) . . ?
C11 C10 C21A 124.5(6) . . ?
C2 C3 H3 118.5 . . ?
C4 C3 H3 118.5 . . ?
C4 C3 C2 122.97(15) . . ?
C15 C14 C2 122.85(15) . . ?
C19 C14 C2 119.05(15) . . ?
C19 C14 C15 117.99(15) . . ?
C12 C11 C10 122.98(15) . . ?
C12 C11 H11 118.5 . . ?
C10 C11 H11 118.5 . . ?
C1 C2 C14 123.91(14) . . ?
C3 C2 C1 117.67(14) . . ?
C3 C2 C14 118.42(14) . . ?
C3 C4 C28 121.86(15) . . ?
C5 C4 C3 116.92(15) . . ?
C5 C4 C28 121.16(15) . . ?
C6 C5 H5 118.5 . . ?
C4 C5 C6 123.03(15) . . ?
C4 C5 H5 118.5 . . ?
C21 C20 C12 119.71(15) . . ?
C25 C20 C12 122.56(15) . . ?
C25 C20 C21 117.71(16) . . ?
C14 C15 H15 119.7 . . ?
C16 C15 C14 120.55(17) . . ?
C16 C15 H15 119.7 . . ?
C20 C21 H21 119.6 . . ?
C20 C21 C22 120.88(19) . . ?
C22 C21 H21 119.6 . . ?
C4 C28 C29A 106.99(19) . . ?
C4 C28 C31 107.0(3) . . ?
C31A C28 C4 114.4(2) . . ?
C31A C28 C29A 106.3(3) . . ?
C31A C28 C30A 112.2(4) . . ?
C30A C28 C4 110.3(3) . . ?
C30A C28 C29A 106.0(3) . . ?
C29 C28 C4 107.4(3) . . ?
C29 C28 C31 104.8(5) . . ?
C30 C28 C4 115.3(5) . . ?
C30 C28 C29 116.8(7) . . ?
C30 C28 C31 104.5(6) . . ?
C7 C27 H27A 109.5 . . ?
C7 C27 H27B 109.5 . . ?
C7 C27 H27C 109.5 . . ?
H27A C27 H27B 109.5 . . ?
H27A C27 H27C 109.5 . . ?
H27B C27 H27C 109.5 . . ?
C34A C1AA C10 108.9(5) . . ?
C34A C1AA C33A 109.0(6) . . ?
C34A C1AA C32A 109.0(6) . . ?
C33A C1AA C10 111.8(6) . . ?
C33A C1AA C32A 110.4(6) . . ?
C32A C1AA C10 107.6(4) . . ?
C7 C26 H26A 109.5 . . ?
C7 C26 H26B 109.5 . . ?
C7 C26 H26C 109.5 . . ?
H26A C26 H26B 109.5 . . ?
H26A C26 H26C 109.5 . . ?
H26B C26 H26C 109.5 . . ?
C14 C19 H19 119.4 . . ?
C18 C19 C14 121.10(18) . . ?
C18 C19 H19 119.4 . . ?
C15 C16 H16 119.6 . . ?
C17 C16 C15 120.74(18) . . ?
C17 C16 H16 119.6 . . ?
C20 C25 H25 119.4 . . ?
C20 C25 C24 121.23(19) . . ?
C24 C25 H25 119.4 . . ?
C22 C23 H23 120.4 . . ?
C22 C23 C24 119.12(19) . . ?
C24 C23 H23 120.4 . . ?
C21 C22 H22 119.6 . . ?
C23 C22 C21 120.72(19) . . ?
C23 C22 H22 119.6 . . ?
C16 C17 H17 120.3 . . ?
C16 C17 C18 119.41(18) . . ?
C18 C17 H17 120.3 . . ?
C19 C18 H18 119.9 . . ?
C17 C18 C19 120.18(19) . . ?
C17 C18 H18 119.9 . . ?
C25 C24 H24 119.8 . . ?
C23 C24 C25 120.3(2) . . ?
C23 C24 H24 119.8 . . ?
C28 C31A H31A 109.5 . . ?
C28 C31A H31B 109.5 . . ?
C28 C31A H31C 109.5 . . ?
H31A C31A H31B 109.5 . . ?
H31A C31A H31C 109.5 . . ?
H31B C31A H31C 109.5 . . ?
C28 C29A H29A 109.5 . . ?
C28 C29A H29B 109.5 . . ?
C28 C29A H29C 109.5 . . ?
H29A C29A H29B 109.5 . . ?
H29A C29A H29C 109.5 . . ?
H29B C29A H29C 109.5 . . ?
C28 C30A H30A 109.5 . . ?
C28 C30A H30B 109.5 . . ?
C28 C30A H30C 109.5 . . ?
H30A C30A H30B 109.5 . . ?
H30A C30A H30C 109.5 . . ?
H30B C30A H30C 109.5 . . ?
C1AA C34A H34A 109.5 . . ?
C1AA C34A H34B 109.5 . . ?
C1AA C34A H34C 109.5 . . ?
H34A C34A H34B 109.5 . . ?
H34A C34A H34C 109.5 . . ?
H34B C34A H34C 109.5 . . ?
C1AA C33A H33A 109.5 . . ?
C1AA C33A H33B 109.5 . . ?
C1AA C33A H33C 109.5 . . ?
H33A C33A H33B 109.5 . . ?
H33A C33A H33C 109.5 . . ?
H33B C33A H33C 109.5 . . ?
C1AA C32A H32A 109.5 . . ?
C1AA C32A H32B 109.5 . . ?
C1AA C32A H32C 109.5 . . ?
H32A C32A H32B 109.5 . . ?
H32A C32A H32C 109.5 . . ?
H32B C32A H32C 109.5 . . ?
H32D C32 H32E 109.5 . . ?
H32D C32 H32F 109.5 . . ?
H32E C32 H32F 109.5 . . ?
C21A C32 H32D 109.5 . . ?
C21A C32 H32E 109.5 . . ?
C21A C32 H32F 109.5 . . ?
H34D C34 H34E 109.5 . . ?
H34D C34 H34F 109.5 . . ?
H34E C34 H34F 109.5 . . ?
C21A C34 H34D 109.5 . . ?
C21A C34 H34E 109.5 . . ?
C21A C34 H34F 109.5 . . ?
H33D C33 H33E 109.5 . . ?
H33D C33 H33F 109.5 . . ?
H33E C33 H33F 109.5 . . ?
C21A C33 H33D 109.5 . . ?
C21A C33 H33E 109.5 . . ?
C21A C33 H33F 109.5 . . ?
C10 C21A C32 110.2(8) . . ?
C10 C21A C34 113.0(10) . . ?
C10 C21A C33 111.6(9) . . ?
C34 C21A C32 107.6(11) . . ?
C34 C21A C33 106.4(11) . . ?
C33 C21A C32 107.9(11) . . ?
C28 C29 H29D 109.5 . . ?
C28 C29 H29E 109.5 . . ?
C28 C29 H29F 109.5 . . ?
H29D C29 H29E 109.5 . . ?
H29D C29 H29F 109.5 . . ?
H29E C29 H29F 109.5 . . ?
C28 C31 H31D 109.5 . . ?
C28 C31 H31E 109.5 . . ?
C28 C31 H31F 109.5 . . ?
H31D C31 H31E 109.5 . . ?
H31D C31 H31F 109.5 . . ?
H31E C31 H31F 109.5 . . ?
C28 C30 H30D 109.5 . . ?
C28 C30 H30E 109.5 . . ?
C28 C30 H30F 109.5 . . ?
H30D C30 H30E 109.5 . . ?
H30D C30 H30F 109.5 . . ?
H30E C30 H30F 109.5 . . ?

loop_
_geom_bond_atom_site_label_1
_geom_bond_atom_site_label_2
_geom_bond_distance
_geom_bond_site_symmetry_2
_geom_bond_publ_flag
O1 C13 1.3816(18) . ?
O1 C1 1.3833(17) . ?
C13 C8 1.386(2) . ?
C13 C12 1.406(2) . ?
C6 C1 1.390(2) . ?
C6 C7 1.520(2) . ?
C6 C5 1.401(2) . ?
C8 C7 1.522(2) . ?
C8 C9 1.396(2) . ?
C1 C2 1.403(2) . ?
C12 C11 1.390(2) . ?
C12 C20 1.492(2) . ?
C7 C27 1.544(2) . ?
C7 C26 1.546(2) . ?
C9 H9 0.9300 . ?
C9 C10 1.388(2) . ?
C10 C11 1.394(2) . ?
C10 C1AA 1.548(5) . ?
C10 C21A 1.515(12) . ?
C3 H3 0.9300 . ?
C3 C2 1.394(2) . ?
C3 C4 1.391(2) . ?
C14 C2 1.498(2) . ?
C14 C15 1.391(2) . ?
C14 C19 1.390(2) . ?
C11 H11 0.9300 . ?
C4 C5 1.386(2) . ?
C4 C28 1.536(2) . ?
C5 H5 0.9300 . ?
C20 C21 1.383(2) . ?
C20 C25 1.381(3) . ?
C15 H15 0.9300 . ?
C15 C16 1.385(2) . ?
C21 H21 0.9300 . ?
C21 C22 1.387(3) . ?
C28 C31A 1.491(4) . ?
C28 C29A 1.591(4) . ?
C28 C30A 1.511(6) . ?
C28 C29 1.493(8) . ?
C28 C31 1.632(7) . ?
C28 C30 1.464(9) . ?
C27 H27A 0.9600 . ?
C27 H27B 0.9600 . ?
C27 H27C 0.9600 . ?
C1AA C34A 1.512(9) . ?
C1AA C33A 1.519(7) . ?
C1AA C32A 1.524(8) . ?
C26 H26A 0.9600 . ?
C26 H26B 0.9600 . ?
C26 H26C 0.9600 . ?
C19 H19 0.9300 . ?
C19 C18 1.385(3) . ?
C16 H16 0.9300 . ?
C16 C17 1.375(3) . ?
C25 H25 0.9300 . ?
C25 C24 1.387(3) . ?
C23 H23 0.9300 . ?
C23 C22 1.368(3) . ?
C23 C24 1.371(3) . ?
C22 H22 0.9300 . ?
C17 H17 0.9300 . ?
C17 C18 1.376(3) . ?
C18 H18 0.9300 . ?
C24 H24 0.9300 . ?
C31A H31A 0.9600 . ?
C31A H31B 0.9600 . ?
C31A H31C 0.9600 . ?
C29A H29A 0.9600 . ?
C29A H29B 0.9600 . ?
C29A H29C 0.9600 . ?
C30A H30A 0.9600 . ?
C30A H30B 0.9600 . ?
C30A H30C 0.9600 . ?
C34A H34A 0.9600 . ?
C34A H34B 0.9600 . ?
C34A H34C 0.9600 . ?
C33A H33A 0.9600 . ?
C33A H33B 0.9600 . ?
C33A H33C 0.9600 . ?
C32A H32A 0.9600 . ?
C32A H32B 0.9600 . ?
C32A H32C 0.9600 . ?
C32 H32D 0.9600 . ?
C32 H32E 0.9600 . ?
C32 H32F 0.9600 . ?
C32 C21A 1.538(13) . ?
C34 H34D 0.9600 . ?
C34 H34E 0.9600 . ?
C34 H34F 0.9600 . ?
C34 C21A 1.530(13) . ?
C33 H33D 0.9600 . ?
C33 H33E 0.9600 . ?
C33 H33F 0.9600 . ?
C33 C21A 1.535(13) . ?
C29 H29D 0.9600 . ?
C29 H29E 0.9600 . ?
C29 H29F 0.9600 . ?
C31 H31D 0.9600 . ?
C31 H31E 0.9600 . ?
C31 H31F 0.9600 . ?
C30 H30D 0.9600 . ?
C30 H30E 0.9600 . ?
C30 H30F 0.9600 . ?

loop_
_geom_torsion_atom_site_label_1
_geom_torsion_atom_site_label_2
_geom_torsion_atom_site_label_3
_geom_torsion_atom_site_label_4
_geom_torsion
_geom_torsion_site_symmetry_1
_geom_torsion_site_symmetry_2
_geom_torsion_site_symmetry_3
_geom_torsion_site_symmetry_4
_geom_torsion_publ_flag
O1 C13 C8 C7 -1.3(2) . . . . ?
O1 C13 C8 C9 -178.66(14) . . . . ?
O1 C13 C12 C11 179.28(14) . . . . ?
O1 C13 C12 C20 -1.8(2) . . . . ?
O1 C1 C2 C3 -178.69(14) . . . . ?
O1 C1 C2 C14 1.0(2) . . . . ?
C13 O1 C1 C6 6.6(2) . . . . ?
C13 O1 C1 C2 -175.04(13) . . . . ?
C13 C8 C7 C6 7.8(2) . . . . ?
C13 C8 C7 C27 128.54(16) . . . . ?
C13 C8 C7 C26 -111.33(17) . . . . ?
C13 C8 C9 C10 -0.9(2) . . . . ?
C13 C12 C11 C10 -0.4(3) . . . . ?
C13 C12 C20 C21 -125.33(17) . . . . ?
C13 C12 C20 C25 56.4(2) . . . . ?
C6 C1 C2 C3 -0.3(2) . . . . ?
C6 C1 C2 C14 179.30(15) . . . . ?
C8 C13 C12 C11 -1.0(2) . . . . ?
C8 C13 C12 C20 177.99(14) . . . . ?
C8 C9 C10 C11 -0.4(3) . . . . ?
C8 C9 C10 C1AA 178.3(4) . . . . ?
C8 C9 C10 C21A 175.8(6) . . . . ?
C1 O1 C13 C8 -6.4(2) . . . . ?
C1 O1 C13 C12 173.34(13) . . . . ?
C1 C6 C7 C8 -7.6(2) . . . . ?
C1 C6 C7 C27 -128.55(16) . . . . ?
C1 C6 C7 C26 111.58(17) . . . . ?
C1 C6 C5 C4 0.0(3) . . . . ?
C12 C13 C8 C7 178.95(14) . . . . ?
C12 C13 C8 C9 1.6(2) . . . . ?
C12 C20 C21 C22 -179.35(17) . . . . ?
C12 C20 C25 C24 178.23(19) . . . . ?
C7 C6 C1 O1 0.8(2) . . . . ?
C7 C6 C1 C2 -177.40(15) . . . . ?
C7 C6 C5 C4 177.45(16) . . . . ?
C7 C8 C9 C10 -178.29(15) . . . . ?
C9 C8 C7 C6 -174.92(14) . . . . ?
C9 C8 C7 C27 -54.1(2) . . . . ?
C9 C8 C7 C26 65.98(19) . . . . ?
C9 C10 C11 C12 1.1(3) . . . . ?
C9 C10 C1AA C34A 125.3(6) . . . . ?
C9 C10 C1AA C33A 4.8(8) . . . . ?
C9 C10 C1AA C32A -116.6(6) . . . . ?
C9 C10 C21A C32 -79.0(13) . . . . ?
C9 C10 C21A C34 160.6(12) . . . . ?
C9 C10 C21A C33 40.8(14) . . . . ?
C3 C4 C5 C6 0.4(3) . . . . ?
C3 C4 C28 C31A 5.7(4) . . . . ?
C3 C4 C28 C29A -111.7(3) . . . . ?
C3 C4 C28 C30A 133.4(3) . . . . ?
C3 C4 C28 C29 -62.7(5) . . . . ?
C3 C4 C28 C31 49.4(4) . . . . ?
C3 C4 C28 C30 165.1(7) . . . . ?
C14 C15 C16 C17 0.4(3) . . . . ?
C14 C19 C18 C17 0.1(3) . . . . ?
C11 C12 C20 C21 53.6(2) . . . . ?
C11 C12 C20 C25 -124.71(19) . . . . ?
C11 C10 C1AA C34A -55.9(7) . . . . ?
C11 C10 C1AA C33A -176.4(6) . . . . ?
C11 C10 C1AA C32A 62.1(7) . . . . ?
C11 C10 C21A C32 97.0(13) . . . . ?
C11 C10 C21A C34 -23.4(15) . . . . ?
C11 C10 C21A C33 -143.2(12) . . . . ?
C2 C3 C4 C5 -0.9(3) . . . . ?
C2 C3 C4 C28 176.32(17) . . . . ?
C2 C14 C15 C16 174.87(17) . . . . ?
C2 C14 C19 C18 -175.28(19) . . . . ?
C4 C3 C2 C1 0.8(3) . . . . ?
C4 C3 C2 C14 -178.84(16) . . . . ?
C5 C6 C1 O1 178.18(14) . . . . ?
C5 C6 C1 C2 -0.1(2) . . . . ?
C5 C6 C7 C8 175.14(14) . . . . ?
C5 C6 C7 C27 54.2(2) . . . . ?
C5 C6 C7 C26 -65.72(19) . . . . ?
C5 C4 C28 C31A -177.2(4) . . . . ?
C5 C4 C28 C29A 65.3(3) . . . . ?
C5 C4 C28 C30A -49.5(4) . . . . ?
C5 C4 C28 C29 114.4(5) . . . . ?
C5 C4 C28 C31 -133.6(4) . . . . ?
C5 C4 C28 C30 -17.9(7) . . . . ?
C20 C12 C11 C10 -179.44(15) . . . . ?
C20 C21 C22 C23 1.0(3) . . . . ?
C20 C25 C24 C23 1.2(4) . . . . ?
C15 C14 C2 C1 42.1(2) . . . . ?
C15 C14 C2 C3 -138.26(18) . . . . ?
C15 C14 C19 C18 1.1(3) . . . . ?
C15 C16 C17 C18 0.8(3) . . . . ?
C21 C20 C25 C24 -0.1(3) . . . . ?
C28 C4 C5 C6 -176.78(17) . . . . ?
C1AA C10 C11 C12 -177.7(4) . . . . ?
C19 C14 C2 C1 -141.72(18) . . . . ?
C19 C14 C2 C3 37.9(2) . . . . ?
C19 C14 C15 C16 -1.3(3) . . . . ?
C16 C17 C18 C19 -1.1(4) . . . . ?
C25 C20 C21 C22 -0.9(3) . . . . ?
C22 C23 C24 C25 -1.2(3) . . . . ?
C24 C23 C22 C21 0.1(3) . . . . ?
C21A C10 C11 C12 -174.9(6) . . . . ?
